data_7239526
loop_
_publ_author_name
'Fu, Lei'
'Liu, Yu'
'Pan, Mei'
'Kuang, Xiao-Jun'
'Yan, Cheng'
'Li, Kang'
'Wei, Shi-Chao'
'Su, Cheng-Yong'

_publ_section_title
;
 Accumulation of versatile iodine species by a porous hydrogen-bonding
 Cu(ii) coordination framework
;
_journal_issue 30
_journal_name_full 'Journal of Materials Chemistry A'
_journal_page_first 8575
_journal_paper_doi 10.1039/c3ta11157a
_journal_volume 1
_journal_year 2013
_chemical_formula_sum 'C156 H132 Cu6 I13.5 N42 O12'
_chemical_formula_weight 4881.43
_space_group_IT_number 205
_space_group_name_Hall '-P 2ac 2ab 3'
_space_group_name_H-M_alt 'P a -3'
_symmetry_cell_setting cubic
_symmetry_space_group_name_H-M 'P a -3'
_atom_sites_solution_hydrogens geom
_atom_sites_solution_primary direct
_atom_sites_solution_secondary difmap
_audit_creation_method SHELXL-97
_cell_angle_alpha 90.00
_cell_angle_beta 90.00
_cell_angle_gamma 90.00
_cell_formula_units_Z 4
_cell_length_a 27.6501(3)
_cell_length_b 27.6501(3)
_cell_length_c 27.6501(3)
_cell_measurement_reflns_used 6199
_cell_measurement_temperature 153(2)
_cell_measurement_theta_max 62.3483
_cell_measurement_theta_min 3.1940
_cell_volume 21139.3(4)
_computing_structure_refinement 'SHELXL-97 (Sheldrick, 1997)'
_computing_structure_solution 'SHELXS-97 (Sheldrick, 1990)'
_diffrn_ambient_temperature 153(2)
_diffrn_detector_area_resol_mean 16.0855
_diffrn_measured_fraction_theta_full 0.990
_diffrn_measured_fraction_theta_max 0.991
_diffrn_measurement_device_type 'Xcalibur, Sapphire3, Gemini ultra'
_diffrn_radiation_monochromator mirror
_diffrn_radiation_source 'Enhance Ultra (Cu) X-ray Source'
_diffrn_radiation_type CuK\a
_diffrn_radiation_wavelength 1.54178
_diffrn_reflns_av_R_equivalents 0.0630
_diffrn_reflns_av_sigmaI/netI 0.0645
_diffrn_reflns_limit_h_max 25
_diffrn_reflns_limit_h_min -20
_diffrn_reflns_limit_k_max 26
_diffrn_reflns_limit_k_min -18
_diffrn_reflns_limit_l_max 12
_diffrn_reflns_limit_l_min -31
_diffrn_reflns_number 16597
_diffrn_reflns_theta_full 62.43
_diffrn_reflns_theta_max 62.43
_diffrn_reflns_theta_min 3.20
_exptl_absorpt_coefficient_mu 16.600
_exptl_absorpt_correction_T_max 0.2876
_exptl_absorpt_correction_T_min 0.1360
_exptl_absorpt_correction_type multi-scan
_exptl_absorpt_process_details
;
CrysAlisPro, Oxford Diffraction Ltd.,
Version 1.171.33.66 (release 28-04-2010 CrysAlis171 .NET)
(compiled Apr 28 2010,14:27:37)
Empirical absorption correction using spherical harmonics,
 implemented in SCALE3 ABSPACK scaling algorithm.
;
_exptl_crystal_colour Brown
_exptl_crystal_density_diffrn 1.534
_exptl_crystal_density_method 'not measured'
_exptl_crystal_description Oxtahedral
_exptl_crystal_F_000 9390
_exptl_crystal_size_max 0.20
_exptl_crystal_size_mid 0.20
_exptl_crystal_size_min 0.10
_refine_diff_density_max 4.114
_refine_diff_density_min -1.412
_refine_diff_density_rms 0.252
_refine_ls_extinction_method none
_refine_ls_goodness_of_fit_ref 1.375
_refine_ls_hydrogen_treatment constr
_refine_ls_matrix_type full
_refine_ls_number_parameters 307
_refine_ls_number_reflns 5566
_refine_ls_number_restraints 36
_refine_ls_restrained_S_all 1.379
_refine_ls_R_factor_all 0.1532
_refine_ls_R_factor_gt 0.1299
_refine_ls_shift/su_max 0.000
_refine_ls_shift/su_mean 0.000
_refine_ls_structure_factor_coef Fsqd
_refine_ls_weighting_details 'calc w=1/[\s^2^(Fo^2^)+(0.0121P)^2^+620.0000P] where P=(Fo^2^+2Fc^2^)/3'
_refine_ls_weighting_scheme calc
_refine_ls_wR_factor_gt 0.2826
_refine_ls_wR_factor_ref 0.2882
_reflns_number_gt 3605
_reflns_number_total 5566
_reflns_threshold_expression >2sigma(I)
_cod_data_source_file c3ta11157a.txt
_cod_data_source_block 1b
_cod_depositor_comments
;
The following automatic conversions were performed:

data item '_symmetry_cell_setting' value 'Cubic' was changed to
'cubic' in accordance with the
/home/saulius/struct/COD-crude-data/automatic-downloads/DataCite-retrospective/RSC/depositions/lib/dictionaries/cif_core.dic
dictionary named 'cif_core.dic' version 2.4.2 last updated on
2011-04-26.

Automatic conversion script
Id: cif_fix_values 6909 2019-04-08 15:41:33Z antanas 
;
_cod_original_sg_symbol_H-M Pa-3
_cod_original_formula_sum 'C156 H132 Cu6 I13.50 N42 O12'
_cod_database_code 7239526

loop_
_symmetry_equiv_pos_as_xyz
'x, y, z'
'-x+1/2, -y, z+1/2'
'-x, y+1/2, -z+1/2'
'x+1/2, -y+1/2, -z'
'z, x, y'
'z+1/2, -x+1/2, -y'
'-z+1/2, -x, y+1/2'
'-z, x+1/2, -y+1/2'
'y, z, x'
'-y, z+1/2, -x+1/2'
'y+1/2, -z+1/2, -x'
'-y+1/2, -z, x+1/2'
'-x, -y, -z'
'x-1/2, y, -z-1/2'
'x, -y-1/2, z-1/2'
'-x-1/2, y-1/2, z'
'-z, -x, -y'
'-z-1/2, x-1/2, y'
'z-1/2, x, -y-1/2'
'z, -x-1/2, y-1/2'
'-y, -z, -x'
'y, -z-1/2, x-1/2'
'-y-1/2, z-1/2, x'
'y-1/2, z, -x-1/2'

loop_
_atom_site_label
_atom_site_type_symbol
_atom_site_fract_x
_atom_site_fract_y
_atom_site_fract_z
_atom_site_U_iso_or_equiv
_atom_site_adp_type
_atom_site_occupancy
_atom_site_symmetry_multiplicity
_atom_site_calc_flag
_atom_site_refinement_flags
Cu1 Cu 0.14598(9) 0.84493(9) 0.91694(9) 0.0417(7) Uani 1 1 d .
N1 N 0.1765(6) 0.8037(5) 0.9726(5) 0.049(4) Uani 1 1 d .
N2 N 0.2080(5) 0.8237(5) 0.8843(6) 0.045(4) Uani 1 1 d .
N3 N 0.2721(6) 0.7724(6) 0.8837(6) 0.058(5) Uani 1 1 d .
H3A H 0.2926 0.7499 0.8931 0.069 Uiso 1 1 calc R
N4 N 0.0876(7) 0.8011(6) 0.9328(7) 0.059(5) Uani 1 1 d .
N5 N 0.0555(7) 0.7515(7) 0.9913(8) 0.077(6) Uani 1 1 d .
H5A H 0.0521 0.7348 1.0182 0.092 Uiso 1 1 calc R
N6 N 0.1605(5) 0.9006(5) 0.9684(5) 0.040(4) Uani 1 1 d .
N7 N 0.1898(5) 0.9162(5) 1.0417(5) 0.041(4) Uani 1 1 d .
C1 C 0.2034(8) 0.7628(7) 0.9492(7) 0.057(6) Uani 1 1 d .
H1A H 0.2276 0.7491 0.9717 0.068 Uiso 1 1 calc R
H1B H 0.1808 0.7369 0.9393 0.068 Uiso 1 1 calc R
C2 C 0.2263(7) 0.7833(7) 0.9082(7) 0.050(5) Uani 1 1 d .
C3 C 0.2399(3) 0.8326(3) 0.8465(3) 0.043(4) Uani 1 1 d G
C4 C 0.2377(4) 0.8685(4) 0.8113(4) 0.050(5) Uani 1 1 d G
H4A H 0.2115 0.8908 0.8112 0.060 Uiso 1 1 calc R
C5 C 0.2737(4) 0.8718(4) 0.7765(4) 0.061(6) Uani 1 1 d G
H5B H 0.2723 0.8963 0.7525 0.073 Uiso 1 1 calc R
C6 C 0.3120(3) 0.8392(4) 0.7768(3) 0.066(7) Uani 1 1 d G
H6A H 0.3367 0.8415 0.7529 0.079 Uiso 1 1 calc R
C7 C 0.3142(4) 0.8033(4) 0.8119(4) 0.071(7) Uani 1 1 d G
H7A H 0.3403 0.7810 0.8121 0.085 Uiso 1 1 calc R
C8 C 0.2781(3) 0.8000(4) 0.8467(4) 0.050(5) Uani 1 1 d G
C9 C 0.1366(6) 0.7873(6) 1.0061(5) 0.047(5) Uani 1 1 d G
H9A H 0.1464 0.7572 1.0229 0.057 Uiso 1 1 calc R
H9B H 0.1303 0.8124 1.0309 0.057 Uiso 1 1 calc R
C10 C 0.0935(7) 0.7788(7) 0.9783(7) 0.049(5) Uani 1 1 d .
C11 C 0.0431(3) 0.7844(4) 0.9185(4) 0.063(6) Uani 1 1 d G
C12 C 0.0166(4) 0.7969(5) 0.8777(4) 0.086(8) Uani 1 1 d G
H12A H 0.0305 0.8171 0.8536 0.103 Uiso 1 1 calc R
C13 C -0.0303(4) 0.7798(5) 0.8720(5) 0.075(6) Uani 1 1 d GU
H13A H -0.0485 0.7883 0.8441 0.090 Uiso 1 1 calc R
C14 C -0.0507(3) 0.7502(5) 0.9072(5) 0.098(7) Uani 1 1 d GU
H14A H -0.0828 0.7385 0.9033 0.118 Uiso 1 1 calc R
C15 C -0.0242(4) 0.7377(6) 0.9480(5) 0.088(9) Uani 1 1 d G
H15A H -0.0381 0.7175 0.9720 0.105 Uiso 1 1 calc R
C16 C 0.0227(4) 0.7549(4) 0.9537(4) 0.059(6) Uani 1 1 d G
C17 C 0.2119(4) 0.8374(6) 1.0002(6) 0.046(5) Uani 1 1 d G
H17A H 0.2196 0.8239 1.0324 0.056 Uiso 1 1 calc R
H17B H 0.2423 0.8416 0.9818 0.056 Uiso 1 1 calc R
C18 C 0.1860(6) 0.8841(7) 1.0048(7) 0.046(5) Uani 1 1 d .
C19 C 0.1462(4) 0.9465(3) 0.9822(3) 0.047(5) Uani 1 1 d G
C20 C 0.1164(4) 0.9802(4) 0.9597(3) 0.046(5) Uani 1 1 d G
H20A H 0.1038 0.9737 0.9284 0.056 Uiso 1 1 calc R
C21 C 0.1051(4) 1.0232(3) 0.9830(4) 0.056(6) Uani 1 1 d G
H21A H 0.0848 1.0463 0.9676 0.068 Uiso 1 1 calc R
C22 C 0.1236(5) 1.0327(3) 1.0288(4) 0.044(5) Uani 1 1 d G
H22A H 0.1159 1.0621 1.0447 0.053 Uiso 1 1 calc R
C23 C 0.1534(4) 0.9990(3) 1.0513(3) 0.061(6) Uani 1 1 d G
H23A H 0.1660 1.0054 1.0826 0.073 Uiso 1 1 calc R
C24 C 0.1647(3) 0.9559(3) 1.0280(3) 0.036(4) Uani 1 1 d G
C25 C 0.2113(5) 0.9069(5) 1.0893(5) 0.043(5) Uani 1 1 d G
H25A H 0.2263 0.9371 1.1015 0.052 Uiso 1 1 calc R
H25B H 0.2371 0.8824 1.0860 0.052 Uiso 1 1 calc R
C26 C 0.1729(6) 0.8886(5) 1.1271(6) 0.028(4) Uani 1 1 d .
O1 O 0.1341(5) 0.8796(4) 1.1116(4) 0.043(3) Uani 1 1 d .
O2 O 0.1884(5) 0.8863(5) 1.1689(5) 0.049(3) Uani 1 1 d .
I1 I 0.24789(9) 0.52174(8) 0.17376(7) 0.0710(6) Uani 0.75 1 d PU
I2 I 0.15175(8) 0.55780(7) 0.15863(7) 0.0660(6) Uani 0.75 1 d PU
I3 I 0.05477(12) 0.58908(15) 0.14512(13) 0.1467(16) Uani 0.75 1 d PU

loop_
_atom_site_aniso_label
_atom_site_aniso_U_11
_atom_site_aniso_U_22
_atom_site_aniso_U_33
_atom_site_aniso_U_23
_atom_site_aniso_U_13
_atom_site_aniso_U_12
Cu1 0.0434(15) 0.0379(14) 0.0438(15) -0.0017(12) -0.0069(12) 0.0051(12)
N1 0.069(11) 0.040(9) 0.039(9) 0.001(7) -0.007(8) 0.017(8)
N2 0.040(9) 0.042(9) 0.053(10) 0.000(8) -0.008(8) 0.001(7)
N3 0.071(12) 0.033(9) 0.069(12) -0.012(8) -0.014(10) 0.022(8)
N4 0.073(12) 0.034(9) 0.071(13) -0.004(8) -0.001(10) 0.013(9)
N5 0.071(13) 0.065(12) 0.095(16) -0.003(12) 0.021(12) -0.007(11)
N6 0.040(9) 0.047(9) 0.033(8) -0.009(7) -0.005(7) 0.008(7)
N7 0.048(9) 0.045(9) 0.030(8) -0.009(7) -0.001(7) 0.004(7)
C1 0.074(15) 0.043(12) 0.053(13) -0.007(10) 0.003(11) 0.010(11)
C2 0.044(11) 0.057(13) 0.050(12) -0.022(10) -0.013(10) 0.021(10)
C3 0.034(10) 0.052(12) 0.043(11) -0.013(9) -0.004(8) 0.007(9)
C4 0.046(12) 0.050(12) 0.054(12) -0.007(10) -0.004(10) 0.011(10)
C5 0.070(15) 0.047(12) 0.065(14) -0.004(11) -0.008(12) 0.003(11)
C6 0.042(12) 0.090(18) 0.065(15) -0.031(13) 0.007(11) -0.007(12)
C7 0.057(15) 0.071(16) 0.084(18) -0.009(14) -0.017(13) 0.004(12)
C8 0.049(12) 0.061(13) 0.040(11) -0.014(10) 0.000(10) 0.009(10)
C9 0.049(12) 0.047(11) 0.047(11) 0.004(9) 0.006(9) -0.016(9)
C10 0.046(12) 0.048(12) 0.052(12) -0.012(10) 0.012(10) -0.002(10)
C11 0.033(11) 0.066(15) 0.090(18) -0.014(13) -0.019(12) -0.004(10)
C12 0.079(18) 0.088(19) 0.09(2) -0.020(16) -0.009(15) -0.016(15)
C13 0.044(10) 0.094(13) 0.086(13) -0.010(11) -0.011(10) -0.019(10)
C14 0.077(12) 0.117(14) 0.101(14) -0.028(12) -0.011(11) -0.014(12)
C15 0.038(13) 0.11(2) 0.12(2) -0.014(18) 0.007(14) 0.013(14)
C16 0.067(15) 0.060(14) 0.051(13) -0.002(11) 0.011(11) -0.020(12)
C17 0.039(10) 0.050(12) 0.050(12) 0.004(9) -0.019(9) 0.019(9)
C18 0.032(10) 0.063(13) 0.043(11) 0.009(10) 0.005(9) -0.009(9)
C19 0.040(11) 0.050(12) 0.052(12) 0.004(10) 0.005(9) 0.006(9)
C20 0.076(14) 0.029(10) 0.034(10) 0.004(8) 0.009(10) 0.000(9)
C21 0.075(15) 0.046(12) 0.048(12) 0.005(10) 0.016(11) 0.005(11)
C22 0.054(12) 0.028(10) 0.050(12) -0.002(8) -0.004(10) 0.007(9)
C23 0.069(15) 0.083(16) 0.031(11) 0.006(11) -0.007(10) -0.021(13)
C24 0.051(11) 0.027(9) 0.031(9) 0.002(7) 0.005(8) 0.003(8)
C25 0.019(8) 0.055(12) 0.056(12) -0.007(10) -0.010(8) 0.000(8)
C26 0.031(9) 0.019(8) 0.034(10) 0.000(7) -0.011(8) 0.000(7)
O1 0.056(8) 0.046(8) 0.028(6) 0.008(6) 0.003(6) 0.001(6)
O2 0.047(8) 0.051(8) 0.048(8) 0.007(6) -0.003(6) -0.017(6)
I1 0.0912(15) 0.0794(14) 0.0424(10) 0.0011(10) 0.0176(10) -0.0033(12)
I2 0.0856(15) 0.0566(12) 0.0557(12) 0.0056(9) 0.0223(10) 0.0097(10)
I3 0.101(2) 0.194(4) 0.145(3) 0.093(3) 0.044(2) 0.066(2)

loop_
_atom_type_symbol
_atom_type_description
_atom_type_scat_dispersion_real
_atom_type_scat_dispersion_imag
_atom_type_scat_source
C C 0.0181 0.0091 'International Tables Vol C Tables 4.2.6.8 and 6.1.1.4'
H H 0.0000 0.0000 'International Tables Vol C Tables 4.2.6.8 and 6.1.1.4'
N N 0.0311 0.0180 'International Tables Vol C Tables 4.2.6.8 and 6.1.1.4'
O O 0.0492 0.0322 'International Tables Vol C Tables 4.2.6.8 and 6.1.1.4'
Cu Cu -1.9646 0.5888 'International Tables Vol C Tables 4.2.6.8 and 6.1.1.4'
I I -0.3257 6.8362 'International Tables Vol C Tables 4.2.6.8 and 6.1.1.4'

loop_
_geom_angle_atom_site_label_1
_geom_angle_atom_site_label_2
_geom_angle_atom_site_label_3
_geom_angle
_geom_angle_site_symmetry_1
_geom_angle_site_symmetry_3
O1 Cu1 N2 99.2(6) 21_676 .
O1 Cu1 N4 103.2(6) 21_676 .
N2 Cu1 N4 125.9(6) . .
O1 Cu1 N1 175.4(6) 21_676 .
N2 Cu1 N1 80.1(6) . .
N4 Cu1 N1 80.7(7) . .
O1 Cu1 N6 96.0(5) 21_676 .
N2 Cu1 N6 110.3(6) . .
N4 Cu1 N6 115.4(6) . .
N1 Cu1 N6 80.0(6) . .
C1 N1 C9 113.6(15) . .
C1 N1 C17 110.7(15) . .
C9 N1 C17 109.9(13) . .
C1 N1 Cu1 107.0(11) . .
C9 N1 Cu1 108.7(11) . .
C17 N1 Cu1 106.7(10) . .
C3 N2 C2 105.6(14) . .
C3 N2 Cu1 145.2(11) . .
C2 N2 Cu1 109.2(12) . .
C8 N3 C2 110.9(14) . .
C8 N3 H3A 124.5 . .
C2 N3 H3A 124.5 . .
C11 N4 C10 102.4(15) . .
C11 N4 Cu1 146.7(13) . .
C10 N4 Cu1 110.8(14) . .
C10 N5 C16 105.9(18) . .
C10 N5 H5A 127.0 . .
C16 N5 H5A 127.0 . .
C18 N6 C19 105.1(13) . .
C18 N6 Cu1 111.3(13) . .
C19 N6 Cu1 142.4(10) . .
C24 N7 C18 106.3(13) . .
C24 N7 C25 127.0(13) . .
C18 N7 C25 126.3(15) . .
C2 C1 N1 105.5(16) . .
C2 C1 H1A 110.6 . .
N1 C1 H1A 110.6 . .
C2 C1 H1B 110.6 . .
N1 C1 H1B 110.6 . .
H1A C1 H1B 108.8 . .
N2 C2 C1 122.4(17) . .
N2 C2 N3 105.0(17) . .
C1 C2 N3 132.4(18) . .
N2 C3 C4 128.7(7) . .
N2 C3 C8 111.3(7) . .
C4 C3 C8 120.0 . .
C5 C4 C3 120.0 . .
C5 C4 H4A 120.0 . .
C3 C4 H4A 120.0 . .
C4 C5 C6 120.0 . .
C4 C5 H5B 120.0 . .
C6 C5 H5B 120.0 . .
C5 C6 C7 120.0 . .
C5 C6 H6A 120.0 . .
C7 C6 H6A 120.0 . .
C6 C7 C8 120.0 . .
C6 C7 H7A 120.0 . .
C8 C7 H7A 120.0 . .
N3 C8 C7 133.1(9) . .
N3 C8 C3 106.9(8) . .
C7 C8 C3 120.0 . .
C10 C9 N1 109.1(13) . .
C10 C9 H9A 109.9 . .
N1 C9 H9A 109.9 . .
C10 C9 H9B 109.9 . .
N1 C9 H9B 109.9 . .
H9A C9 H9B 108.3 . .
N5 C10 N4 113.1(19) . .
N5 C10 C9 126.7(19) . .
N4 C10 C9 120.1(16) . .
N4 C11 C12 128.7(9) . .
N4 C11 C16 111.0(9) . .
C12 C11 C16 120.0 . .
C11 C12 C13 120.0 . .
C11 C12 H12A 120.0 . .
C13 C12 H12A 120.0 . .
C12 C13 C14 120.0 . .
C12 C13 H13A 120.0 . .
C14 C13 H13A 120.0 . .
C15 C14 C13 120.0 . .
C15 C14 H14A 120.0 . .
C13 C14 H14A 120.0 . .
C14 C15 C16 120.0 . .
C14 C15 H15A 120.0 . .
C16 C15 H15A 120.0 . .
N5 C16 C15 132.3(9) . .
N5 C16 C11 107.5(9) . .
C15 C16 C11 120.0 . .
C18 C17 N1 105.2(11) . .
C18 C17 H17A 110.7 . .
N1 C17 H17A 110.7 . .
C18 C17 H17B 110.7 . .
N1 C17 H17B 110.7 . .
H17A C17 H17B 108.8 . .
N6 C18 N7 113.1(17) . .
N6 C18 C17 119.7(17) . .
N7 C18 C17 126.8(16) . .
N6 C19 C20 131.3(8) . .
N6 C19 C24 108.6(8) . .
C20 C19 C24 120.0 . .
C21 C20 C19 120.0 . .
C21 C20 H20A 120.0 . .
C19 C20 H20A 120.0 . .
C20 C21 C22 120.0 . .
C20 C21 H21A 120.0 . .
C22 C21 H21A 120.0 . .
C21 C22 C23 120.0 . .
C21 C22 H22A 120.0 . .
C23 C22 H22A 120.0 . .
C22 C23 C24 120.0 . .
C22 C23 H23A 120.0 . .
C24 C23 H23A 120.0 . .
N7 C24 C23 132.9(7) . .
N7 C24 C19 107.0(7) . .
C23 C24 C19 120.0 . .
N7 C25 C26 112.3(12) . .
N7 C25 H25A 109.1 . .
C26 C25 H25A 109.1 . .
N7 C25 H25B 109.1 . .
C26 C25 H25B 109.1 . .
H25A C25 H25B 107.9 . .
O1 C26 O2 130.1(16) . .
O1 C26 C25 116.0(14) . .
O2 C26 C25 113.9(13) . .
C26 O1 Cu1 120.0(11) . 17_667
I3 I2 I1 177.22(12) . .

loop_
_geom_bond_atom_site_label_1
_geom_bond_atom_site_label_2
_geom_bond_distance
_geom_bond_site_symmetry_2
Cu1 O1 1.985(12) 21_676
Cu1 N2 2.025(16) .
Cu1 N4 2.066(19) .
Cu1 N1 2.093(15) .
Cu1 N6 2.133(14) .
N1 C1 1.50(2) .
N1 C9 1.511(19) .
N1 C17 1.551(19) .
N2 C3 1.390(18) .
N2 C2 1.39(2) .
N3 C8 1.288(19) .
N3 C2 1.47(2) .
N3 H3A 0.8800 .
N4 C11 1.37(2) .
N4 C10 1.41(3) .
N5 C10 1.34(3) .
N5 C16 1.38(2) .
N5 H5A 0.8800 .
N6 C18 1.31(2) .
N6 C19 1.383(16) .
N7 C24 1.353(16) .
N7 C18 1.36(2) .
N7 C25 1.467(17) .
C1 C2 1.42(3) .
C1 H1A 0.9900 .
C1 H1B 0.9900 .
C3 C4 1.3900 .
C3 C8 1.3900 .
C4 C5 1.3900 .
C4 H4A 0.9500 .
C5 C6 1.3900 .
C5 H5B 0.9500 .
C6 C7 1.3900 .
C6 H6A 0.9500 .
C7 C8 1.3900 .
C7 H7A 0.9500 .
C9 C10 1.44(3) .
C9 H9A 0.9900 .
C9 H9B 0.9900 .
C11 C12 1.3900 .
C11 C16 1.3900 .
C12 C13 1.3900 .
C12 H12A 0.9500 .
C13 C14 1.3900 .
C13 H13A 0.9500 .
C14 C15 1.3900 .
C14 H14A 0.9500 .
C15 C16 1.3900 .
C15 H15A 0.9500 .
C17 C18 1.48(3) .
C17 H17A 0.9900 .
C17 H17B 0.9900 .
C19 C20 1.3900 .
C19 C24 1.3900 .
C20 C21 1.3900 .
C20 H20A 0.9500 .
C21 C22 1.3900 .
C21 H21A 0.9500 .
C22 C23 1.3900 .
C22 H22A 0.9500 .
C23 C24 1.3900 .
C23 H23A 0.9500 .
C25 C26 1.57(2) .
C25 H25A 0.9900 .
C25 H25B 0.9900 .
C26 O1 1.183(19) .
C26 O2 1.233(19) .
O1 Cu1 1.985(12) 17_667
I1 I2 2.870(3) .
I2 I3 2.842(4) .

loop_
_platon_squeeze_void_nr
_platon_squeeze_void_average_x
_platon_squeeze_void_average_y
_platon_squeeze_void_average_z
_platon_squeeze_void_volume
_platon_squeeze_void_count_electrons
_platon_squeeze_void_content
1 0.000 0.000 0.000 7 4 ' '
2 0.500 0.000 0.000 1202 486 ' '
3 0.000 0.000 0.500 1202 484 ' '
4 0.500 0.000 0.500 7 3 ' '
5 0.137 0.137 0.137 58 24 ' '
6 0.637 0.137 0.363 58 31 ' '
7 1.000 0.500 0.000 1202 491 ' '
8 0.500 0.500 0.500 1202 503 ' '
9 0.137 0.363 0.637 58 23 ' '
10 0.637 0.363 0.863 58 29 ' '
11 0.500 0.500 0.000 7 5 ' '
12 0.000 0.500 0.500 7 4 ' '
13 0.363 0.637 0.137 58 20 ' '
14 0.863 0.637 0.363 58 30 ' '
15 0.363 0.863 0.637 58 18 ' '
16 0.863 0.863 0.863 58 29 ' '
